data_1569174
loop_
_publ_author_name
'Evans, Matthew J.'
'Anker, Mathew D.'
'McMullin, Claire L.'
'Coles, Martyn P.'

_publ_section_title
;
 Controlled reductive C-C coupling of isocyanides promoted by an aluminyl
 anion.
;
_journal_issue 23
_journal_name_full 'Chemical science'
_journal_page_first 6278
_journal_page_last 6288
_journal_paper_doi 10.1039/d3sc01387a
_journal_volume 14
_journal_year 2023
_chemical_formula_moiety '2(C55 H73 Al K N5 O Si2), 3(C7 H8)'
_chemical_formula_sum 'C131 H170 Al2 K2 N10 O2 Si4'
_chemical_formula_weight 2161.28
_space_group_IT_number 2
_space_group_name_Hall '-P 1'
_space_group_name_H-M_alt 'P -1'
_symmetry_cell_setting triclinic
_symmetry_Int_Tables_number 2
_symmetry_space_group_name_Hall '-P 1'
_symmetry_space_group_name_H-M 'P -1'
_atom_sites_solution_hydrogens geom
_audit_conform_dict_location ftp://ftp.iucr.org/pub/cif_core.dic
_audit_conform_dict_name cif_core.dic
_audit_conform_dict_version 2.4.3
_audit_creation_date 2021-07-28T14:56:34-00:00
_audit_creation_method 'WinGX routine CIF_UPDATE'
_audit_update_record
;
2023-03-09 deposited with the CCDC.	2023-05-12 downloaded from the CCDC.
;
_cell_angle_alpha 82.310(2)
_cell_angle_beta 76.873(2)
_cell_angle_gamma 80.547(2)
_cell_formula_units_Z 1
_cell_length_a 11.0552(3)
_cell_length_b 11.8345(3)
_cell_length_c 23.9671(7)
_cell_measurement_reflns_used 11100
_cell_measurement_temperature 120.01(10)
_cell_measurement_theta_max 73.124
_cell_measurement_theta_min 4.067
_cell_measurement_wavelength 1.54184
_cell_volume 2997.03(14)
_computing_cell_refinement 'CrysAlisPro 1.171.40.53 (Rigaku OD, 2019)'
_computing_data_collection 'CrysAlisPro 1.171.40.53 (Rigaku OD, 2019)'
_computing_data_reduction 'CrysAlisPro 1.171.40.53 (Rigaku OD, 2019)'
_computing_molecular_graphics 'Ortep for Windows (Farrugia, 2012)'
_computing_publication_material 'WinGX publication routines (Farrugia, 2012)'
_computing_structure_refinement 'SHELXL-2014/6 (Sheldrick, 2014)'
_diffrn_ambient_temperature 120.01(10)
_diffrn_detector 'CCD plate'
_diffrn_detector_area_resol_mean 8.0856
_diffrn_measured_fraction_theta_full 0.9752
_diffrn_measured_fraction_theta_max 0.9925
_diffrn_measurement_device 'four-circle diffractometer'
_diffrn_measurement_device_type 'SuperNova, Dual, Cu at home/near, EosS2'
_diffrn_measurement_method '\w scans'
_diffrn_orient_matrix_type 'CrysAlisPro convention (1999,Acta A55,543-557)'
_diffrn_orient_matrix_UB_11 -0.0433513
_diffrn_orient_matrix_UB_12 -0.1158176
_diffrn_orient_matrix_UB_13 -0.0031148
_diffrn_orient_matrix_UB_21 0.0692778
_diffrn_orient_matrix_UB_22 0.0003501
_diffrn_orient_matrix_UB_23 -0.0635093
_diffrn_orient_matrix_UB_31 0.119154
_diffrn_orient_matrix_UB_32 -0.0646462
_diffrn_orient_matrix_UB_33 0.0189122
_diffrn_radiation_monochromator mirror
_diffrn_radiation_probe x-ray
_diffrn_radiation_type 'Cu K\a'
_diffrn_radiation_wavelength 1.54184
_diffrn_reflns_av_R_equivalents 0.0478
_diffrn_reflns_av_unetI/netI 0.0735
_diffrn_reflns_Laue_measured_fraction_full 0.999
_diffrn_reflns_Laue_measured_fraction_max 0.993
_diffrn_reflns_limit_h_max 13
_diffrn_reflns_limit_h_min -12
_diffrn_reflns_limit_k_max 14
_diffrn_reflns_limit_k_min -14
_diffrn_reflns_limit_l_max 29
_diffrn_reflns_limit_l_min -28
_diffrn_reflns_number 39077
_diffrn_reflns_point_group_measured_fraction_full 0.999
_diffrn_reflns_point_group_measured_fraction_max 0.993
_diffrn_reflns_theta_full 74.3338
_diffrn_reflns_theta_max 73.3034
_diffrn_reflns_theta_min 3.8058
_diffrn_source 'micro-focus sealed X-ray tube'
_exptl_absorpt_coefficient_mu 1.646
_exptl_absorpt_correction_T_max 1
_exptl_absorpt_correction_T_min 0.745
_exptl_absorpt_correction_type gaussian
_exptl_absorpt_process_details
;
        CrysAlisPro 1.171.40.53 (Rigaku Oxford Diffraction, 2019)
Numerical absorption correction based on gaussian integration over
                        a multifaceted crystal model
        Empirical absorption correction using spherical harmonics,
 implemented in SCALE3 ABSPACK scaling algorithm.
;
_exptl_crystal_colour 'dark purple'
_exptl_crystal_density_diffrn 1.198
_exptl_crystal_density_method 'not measured'
_exptl_crystal_description plate
_exptl_crystal_F_000 1162
_exptl_crystal_size_max 0.198
_exptl_crystal_size_mid 0.094
_exptl_crystal_size_min 0.078
_refine_diff_density_max 0.979
_refine_diff_density_min -0.669
_refine_diff_density_rms 0.092
_refine_ls_extinction_method none
_refine_ls_goodness_of_fit_ref 1.101
_refine_ls_hydrogen_treatment constr
_refine_ls_matrix_type full
_refine_ls_number_constraints 0
_refine_ls_number_parameters 725
_refine_ls_number_reflns 11958
_refine_ls_number_restraints 0
_refine_ls_restrained_S_all 1.101
_refine_ls_R_factor_all 0.1016
_refine_ls_R_factor_gt 0.0903
_refine_ls_shift/su_max 0.002
_refine_ls_shift/su_mean 0
_refine_ls_structure_factor_coef Fsqd
_refine_ls_weighting_details 'w=1/[\s^2^(Fo^2^)+(0.0775P)^2^+11.8819P] where P=(Fo^2^+2Fc^2^)/3'
_refine_ls_weighting_scheme calc
_refine_ls_wR_factor_gt 0.2267
_refine_ls_wR_factor_ref 0.2336
_reflns_number_gt 10186
_reflns_number_total 11958
_reflns_threshold_expression 'I > 2\s(I)'
_cod_data_source_file d3sc01387a2.cif
_cod_data_source_block compound-2-toluene
_cod_depositor_comments 'Adding full bibliography for 1569168--1569174.cif.'
_cod_original_cell_volume 2997.04(14)
_cod_database_code 1569174

loop_
_symmetry_equiv_pos_as_xyz
'x, y, z'
'-x, -y, -z'

loop_
_atom_site_label
_atom_site_type_symbol
_atom_site_fract_x
_atom_site_fract_y
_atom_site_fract_z
_atom_site_U_iso_or_equiv
_atom_site_adp_type
_atom_site_occupancy
_atom_site_calc_flag
_atom_site_disorder_assembly
_atom_site_disorder_group
Si1 Si 0.43432(10) 0.26997(9) 0.32894(5) 0.0214(2) Uani 1 d . .
Si2 Si 0.53553(10) 0.09862(10) 0.24016(5) 0.0257(3) Uani 1 d . .
Al Al 0.26253(10) 0.20399(9) 0.25989(4) 0.0155(2) Uani 1 d . .
O O 0.5264(3) 0.2200(3) 0.27020(12) 0.0258(6) Uani 1 d . .
N1 N 0.2903(3) 0.2335(3) 0.32983(13) 0.0185(6) Uani 1 d . .
N2 N 0.3914(3) 0.1003(3) 0.22492(14) 0.0215(7) Uani 1 d . .
N3 N 0.2335(3) 0.3527(3) 0.20892(13) 0.0178(6) Uani 1 d . .
N4 N -0.0755(3) 0.4354(3) 0.18280(16) 0.0268(7) Uani 1 d . .
N5 N -0.0238(3) 0.1933(3) 0.25338(15) 0.0247(7) Uani 1 d . .
C1 C 0.1994(3) 0.2390(3) 0.38362(15) 0.0170(7) Uani 1 d . .
C2 C 0.1980(4) 0.1424(3) 0.42620(16) 0.0199(7) Uani 1 d . .
C3 C 0.1123(4) 0.1484(4) 0.47860(17) 0.0251(8) Uani 1 d . .
H3 H 0.1105 0.0829 0.5063 0.03 Uiso 1 calc . .
C4 C 0.0303(4) 0.2464(4) 0.49128(17) 0.0275(9) Uani 1 d . .
H4 H -0.0254 0.2498 0.5278 0.033 Uiso 1 calc . .
C5 C 0.0300(4) 0.3402(4) 0.45006(18) 0.0257(8) Uani 1 d . .
H5 H -0.0273 0.4078 0.4586 0.031 Uiso 1 calc . .
C6 C 0.1113(4) 0.3383(3) 0.39626(16) 0.0193(7) Uani 1 d . .
C7 C 0.2819(4) 0.0289(3) 0.41588(18) 0.0253(8) Uani 1 d . .
H7 H 0.3462 0.0413 0.3797 0.03 Uiso 1 calc . .
C8 C 0.3514(5) -0.0184(4) 0.4650(2) 0.0377(11) Uani 1 d . .
H8C H 0.2909 -0.0425 0.4995 0.057 Uiso 1 calc . .
H8B H 0.3937 0.0419 0.4735 0.057 Uiso 1 calc . .
H8A H 0.4136 -0.0846 0.4532 0.057 Uiso 1 calc . .
C9 C 0.2047(5) -0.0598(4) 0.4072(2) 0.0369(11) Uani 1 d . .
H9C H 0.1644 -0.0316 0.3745 0.055 Uiso 1 calc . .
H9B H 0.1402 -0.0726 0.4421 0.055 Uiso 1 calc . .
H9A H 0.2595 -0.1323 0.3993 0.055 Uiso 1 calc . .
C10 C 0.0967(4) 0.4444(3) 0.35341(17) 0.0230(8) Uani 1 d . .
H10 H 0.1613 0.4325 0.3172 0.028 Uiso 1 calc . .
C11 C 0.1130(5) 0.5541(4) 0.3762(2) 0.0315(9) Uani 1 d . .
H11C H 0.1964 0.5455 0.3852 0.047 Uiso 1 calc . .
H11B H 0.0488 0.5679 0.4111 0.047 Uiso 1 calc . .
H11A H 0.1043 0.6194 0.3469 0.047 Uiso 1 calc . .
C12 C -0.0346(4) 0.4594(4) 0.3391(2) 0.0315(9) Uani 1 d . .
H12C H -0.0988 0.4736 0.374 0.047 Uiso 1 calc . .
H12B H -0.0459 0.3892 0.3244 0.047 Uiso 1 calc . .
H12A H -0.0425 0.5248 0.3098 0.047 Uiso 1 calc . .
C13 C 0.5068(4) 0.2095(4) 0.3914(2) 0.0316(10) Uani 1 d . .
H13C H 0.5864 0.2392 0.3873 0.047 Uiso 1 calc . .
H13B H 0.5222 0.1254 0.3928 0.047 Uiso 1 calc . .
H13A H 0.4499 0.2322 0.4271 0.047 Uiso 1 calc . .
C14 C 0.4383(4) 0.4280(4) 0.3209(2) 0.0328(10) Uani 1 d . .
H14C H 0.3916 0.4652 0.2916 0.049 Uiso 1 calc . .
H14B H 0.5255 0.4431 0.3091 0.049 Uiso 1 calc . .
H14A H 0.3998 0.459 0.3578 0.049 Uiso 1 calc . .
C15 C 0.5902(5) -0.0209(4) 0.2904(2) 0.0378(11) Uani 1 d . .
H15C H 0.5219 -0.0334 0.3237 0.057 Uiso 1 calc . .
H15B H 0.6615 -0.0017 0.3033 0.057 Uiso 1 calc . .
H15A H 0.616 -0.0912 0.2707 0.057 Uiso 1 calc . .
C16 C 0.6638(5) 0.1033(5) 0.1742(2) 0.0447(12) Uani 1 d . .
H16C H 0.7451 0.0932 0.1854 0.067 Uiso 1 calc . .
H16B H 0.6518 0.1778 0.1513 0.067 Uiso 1 calc . .
H16A H 0.6619 0.0413 0.1512 0.067 Uiso 1 calc . .
C17 C 0.3836(4) 0.0246(4) 0.18351(17) 0.0230(8) Uani 1 d . .
C18 C 0.3705(4) -0.0922(4) 0.20130(18) 0.0263(8) Uani 1 d . .
C19 C 0.3699(5) -0.1661(4) 0.1604(2) 0.0342(10) Uani 1 d . .
H19 H 0.3624 -0.2449 0.1724 0.041 Uiso 1 calc . .
C20 C 0.3802(5) -0.1267(5) 0.1030(2) 0.0403(11) Uani 1 d . .
H20 H 0.3805 -0.1778 0.0756 0.048 Uiso 1 calc . .
C21 C 0.3899(5) -0.0121(4) 0.08588(19) 0.0360(10) Uani 1 d . .
H21 H 0.3948 0.0152 0.0464 0.043 Uiso 1 calc . .
C22 C 0.3928(4) 0.0652(4) 0.12448(18) 0.0296(9) Uani 1 d . .
C23 C 0.3484(4) -0.1430(4) 0.26387(19) 0.0286(9) Uani 1 d . .
H23 H 0.3606 -0.0843 0.2877 0.034 Uiso 1 calc . .
C24 C 0.4359(6) -0.2522(5) 0.2751(3) 0.0530(15) Uani 1 d . .
H24C H 0.523 -0.2382 0.2606 0.079 Uiso 1 calc . .
H24B H 0.419 -0.3135 0.2554 0.079 Uiso 1 calc . .
H24A H 0.4223 -0.2755 0.3166 0.079 Uiso 1 calc . .
C25 C 0.2126(5) -0.1684(4) 0.2837(2) 0.0369(10) Uani 1 d . .
H25C H 0.1979 -0.2243 0.2601 0.055 Uiso 1 calc . .
H25B H 0.1549 -0.097 0.2794 0.055 Uiso 1 calc . .
H25A H 0.1982 -0.2001 0.3242 0.055 Uiso 1 calc . .
C26 C 0.3982(5) 0.1902(4) 0.10200(18) 0.0340(10) Uani 1 d . .
H26 H 0.409 0.2319 0.1338 0.041 Uiso 1 calc A 2
C27 C 0.5067(6) 0.2062(5) 0.0513(2) 0.0539(15) Uani 1 d . .
H27C H 0.4956 0.1692 0.019 0.081 Uiso 1 calc . .
H27B H 0.5856 0.1711 0.0624 0.081 Uiso 1 calc . .
H27A H 0.5091 0.2886 0.0399 0.081 Uiso 1 calc . .
C28 C 0.2729(5) 0.2435(4) 0.0848(2) 0.0400(12) Uani 1 d . .
H28C H 0.2032 0.2308 0.1175 0.06 Uiso 1 calc B 2
H28B H 0.2629 0.207 0.0521 0.06 Uiso 1 calc B 2
H28A H 0.273 0.3263 0.0741 0.06 Uiso 1 calc B 2
C29 C 0.1076(3) 0.3390(3) 0.21709(16) 0.0198(7) Uani 1 d . .
C30 C 0.2584(4) 0.4441(3) 0.17153(16) 0.0187(7) Uani 1 d . .
C31 C 0.1396(4) 0.5090(4) 0.15616(17) 0.0228(8) Uani 1 d . .
C32 C 0.1566(4) 0.5590(3) 0.09527(17) 0.0251(8) Uani 1 d . .
H32 H 0.0875 0.576 0.0767 0.03 Uiso 1 calc . .
C33 C 0.2719(5) 0.5797(4) 0.0667(2) 0.0355(10) Uani 1 d . .
H33 H 0.2818 0.6175 0.0287 0.043 Uiso 1 calc . .
C34 C 0.3805(4) 0.5464(4) 0.0919(2) 0.0380(11) Uani 1 d . .
H34 H 0.4573 0.5725 0.0724 0.046 Uiso 1 calc . .
C35 C 0.3765(4) 0.4782(4) 0.14300(19) 0.0273(9) Uani 1 d . .
C36 C 0.1042(5) 0.6180(4) 0.1919(2) 0.0329(10) Uani 1 d . .
H36C H 0.0278 0.6644 0.1829 0.049 Uiso 1 calc . .
H36B H 0.1731 0.6646 0.1817 0.049 Uiso 1 calc . .
H36A H 0.0899 0.5922 0.2332 0.049 Uiso 1 calc . .
C37 C 0.4942(4) 0.4353(4) 0.1654(2) 0.0361(11) Uani 1 d . .
H37C H 0.5028 0.4867 0.1927 0.054 Uiso 1 calc . .
H37B H 0.567 0.434 0.1332 0.054 Uiso 1 calc . .
H37A H 0.4895 0.3574 0.1848 0.054 Uiso 1 calc . .
C38 C 0.0428(4) 0.4275(3) 0.18360(17) 0.0217(8) Uani 1 d . .
C39 C -0.1399(4) 0.5173(4) 0.14642(18) 0.0279(9) Uani 1 d . .
C40 C -0.2188(4) 0.6103(4) 0.1704(2) 0.0309(9) Uani 1 d . .
C41 C -0.2930(5) 0.6826(4) 0.1369(2) 0.0358(10) Uani 1 d . .
H41 H -0.3454 0.7479 0.1524 0.043 Uiso 1 calc . .
C42 C -0.2918(4) 0.6613(4) 0.0813(2) 0.0347(10) Uani 1 d . .
H42 H -0.3427 0.712 0.059 0.042 Uiso 1 calc . .
C43 C -0.2174(5) 0.5672(4) 0.0586(2) 0.0356(10) Uani 1 d . .
H43 H -0.2183 0.5524 0.0207 0.043 Uiso 1 calc . .
C44 C -0.1401(4) 0.4925(4) 0.0903(2) 0.0327(10) Uani 1 d . .
C45 C -0.2305(5) 0.6306(5) 0.2324(2) 0.0372(11) Uani 1 d . .
H45C H -0.2933 0.5862 0.2572 0.056 Uiso 1 calc . .
H45B H -0.2565 0.7128 0.2368 0.056 Uiso 1 calc . .
H45A H -0.1494 0.6061 0.2434 0.056 Uiso 1 calc . .
C46 C -0.0609(5) 0.3886(5) 0.0666(2) 0.0397(11) Uani 1 d . .
H46C H 0.0247 0.4058 0.0504 0.06 Uiso 1 calc C 2
H46B H -0.0958 0.3662 0.0362 0.06 Uiso 1 calc C 2
H46A H -0.0592 0.3253 0.0974 0.06 Uiso 1 calc C 2
C47 C 0.0857(4) 0.2274(3) 0.24676(15) 0.0188(7) Uani 1 d . .
C48 C -0.0432(3) 0.0782(3) 0.27496(17) 0.0202(7) Uani 1 d . .
C49 C -0.0340(4) 0.0003(4) 0.2345(2) 0.0327(10) Uani 1 d . .
C50 C -0.0684(5) -0.1071(4) 0.2534(2) 0.0375(11) Uani 1 d . .
H50 H -0.0658 -0.1594 0.2262 0.045 Uiso 1 calc . .
C51 C -0.1066(4) -0.1399(4) 0.3115(2) 0.0375(11) Uani 1 d . .
H51 H -0.1256 -0.2158 0.324 0.045 Uiso 1 calc . .
C52 C -0.1177(4) -0.0622(4) 0.3520(2) 0.0330(10) Uani 1 d . .
H52 H -0.1449 -0.0851 0.3918 0.04 Uiso 1 calc . .
C53 C -0.0885(4) 0.0503(3) 0.33387(17) 0.0221(8) Uani 1 d . .
C54 C 0.0179(5) 0.0337(5) 0.1709(2) 0.0404(11) Uani 1 d . .
H54C H -0.0054 -0.0181 0.1477 0.061 Uiso 1 calc D 2
H54B H 0.1094 0.0274 0.164 0.061 Uiso 1 calc D 2
H54A H -0.0171 0.1131 0.1603 0.061 Uiso 1 calc D 2
C55 C -0.1047(4) 0.1369(4) 0.3760(2) 0.0338(10) Uani 1 d . .
H55C H -0.1493 0.2096 0.3617 0.051 Uiso 1 calc . .
H55B H -0.0221 0.1494 0.3805 0.051 Uiso 1 calc . .
H55A H -0.1531 0.1083 0.4132 0.051 Uiso 1 calc . .
C56 C 0.6743(4) -0.5225(4) 0.4725(2) 0.0308(9) Uani 1 d . .
C57 C 0.7170(5) -0.4310(5) 0.4884(2) 0.0409(11) Uani 1 d . .
H57 H 0.7538 -0.4421 0.5212 0.049 Uiso 1 calc . .
C58 C 0.7075(5) -0.3226(5) 0.4575(3) 0.0465(13) Uani 1 d . .
H58 H 0.7373 -0.2605 0.4692 0.056 Uiso 1 calc . .
C59 C 0.6534(5) -0.3066(5) 0.4092(2) 0.0458(13) Uani 1 d . .
H59 H 0.645 -0.2332 0.3877 0.055 Uiso 1 calc . .
C60 C 0.6129(5) -0.3974(5) 0.3933(2) 0.0476(13) Uani 1 d . .
H60 H 0.5778 -0.3877 0.3599 0.057 Uiso 1 calc . .
C61 C 0.6219(5) -0.5028(5) 0.4247(2) 0.0399(11) Uani 1 d . .
H61 H 0.5909 -0.5643 0.4131 0.048 Uiso 1 calc . .
C62 C 0.6842(6) -0.6393(5) 0.5058(3) 0.0521(14) Uani 1 d . .
H62C H 0.752 -0.6911 0.4843 0.078 Uiso 1 calc . .
H62B H 0.6048 -0.6702 0.5114 0.078 Uiso 1 calc . .
H62A H 0.7022 -0.6329 0.5433 0.078 Uiso 1 calc . .
C1S C 0.0097(11) 0.0469(7) -0.0185(5) 0.064(4) Uani 0.5 d E -1
C2S C 0.1039(8) -0.0265(7) 0.0030(4) 0.039(4) Uani 0.5 d E -1
H2S H 0.1874 -0.0089 -0.0067 0.047 Uiso 0.5 calc E -1
C3S C 0.0760(8) -0.1256(6) 0.0387(4) 0.068(4) Uani 0.5 d E -1
H3S H 0.1404 -0.1757 0.0534 0.082 Uiso 0.5 calc E -1
C4S C -0.0462(9) -0.1513(6) 0.0529(4) 0.036(3) Uani 0.5 d E -1
H4S H -0.0654 -0.219 0.0773 0.043 Uiso 0.5 calc E -1
C5S C -0.1405(8) -0.0779(8) 0.0314(4) 0.066(4) Uani 0.5 d E -1
H5S H -0.224 -0.0954 0.0411 0.079 Uiso 0.5 calc E -1
C6S C -0.1126(10) 0.0212(8) -0.0043(5) 0.128(14) Uani 0.5 d E -1
H6S H -0.177 0.0714 -0.019 0.154 Uiso 0.5 calc E -1
C7S C 0.035(4) 0.137(4) -0.044(2) 0.25(3) Uani 0.5 d E -1
H7S1 H 0.101 0.1615 -0.0292 0.369 Uiso 0.5 calc E -1
H7S2 H -0.0398 0.1945 -0.0386 0.369 Uiso 0.5 calc E -1
H7S3 H 0.0648 0.1271 -0.0851 0.369 Uiso 0.5 calc E -1
K K -0.24529(9) 0.30168(10) 0.23518(6) 0.0421(4) Uani 0.918(3) d F 1
K1A K 0.0773(10) 0.1764(9) 0.1142(4) 0.024(3) Uiso 0.082(3) d F 2

loop_
_atom_site_aniso_label
_atom_site_aniso_U_11
_atom_site_aniso_U_22
_atom_site_aniso_U_33
_atom_site_aniso_U_23
_atom_site_aniso_U_13
_atom_site_aniso_U_12
Si1 0.0177(5) 0.0238(5) 0.0236(5) 0.0024(4) -0.0054(4) -0.0076(4)
Si2 0.0172(5) 0.0290(6) 0.0269(6) 0.0006(4) -0.0012(4) 0.0006(4)
Al 0.0148(5) 0.0151(5) 0.0151(5) 0.0029(4) -0.0021(4) -0.0027(4)
O 0.0193(13) 0.0298(15) 0.0266(14) 0.0037(12) -0.0024(11) -0.0068(11)
N1 0.0179(15) 0.0168(15) 0.0188(15) 0.0046(12) -0.0032(12) -0.0024(12)
N2 0.0233(16) 0.0198(16) 0.0188(15) 0.0006(12) -0.0015(13) -0.0014(13)
N3 0.0173(15) 0.0180(15) 0.0151(14) 0.0019(12) 0.0009(12) -0.0028(12)
N4 0.0221(17) 0.0273(18) 0.0290(18) 0.0068(14) -0.0071(14) -0.0034(14)
N5 0.0233(17) 0.0245(17) 0.0266(17) 0.0093(14) -0.0067(14) -0.0113(13)
C1 0.0168(17) 0.0184(17) 0.0168(17) 0.0017(14) -0.0040(14) -0.0073(13)
C2 0.0246(19) 0.0171(18) 0.0181(17) 0.0024(14) -0.0045(15) -0.0067(14)
C3 0.031(2) 0.025(2) 0.0188(18) 0.0038(15) -0.0023(16) -0.0096(16)
C4 0.032(2) 0.030(2) 0.0185(18) -0.0015(16) 0.0023(16) -0.0099(17)
C5 0.027(2) 0.023(2) 0.025(2) -0.0045(16) -0.0014(16) -0.0038(16)
C6 0.0201(18) 0.0195(18) 0.0192(17) -0.0008(14) -0.0064(14) -0.0034(14)
C7 0.030(2) 0.0196(19) 0.0241(19) 0.0048(15) -0.0034(16) -0.0051(16)
C8 0.042(3) 0.033(2) 0.035(2) 0.0105(19) -0.011(2) -0.001(2)
C9 0.044(3) 0.023(2) 0.044(3) -0.0029(19) -0.005(2) -0.0092(19)
C10 0.0246(19) 0.0200(19) 0.0225(19) 0.0013(15) -0.0060(15) 0.0013(15)
C11 0.043(3) 0.019(2) 0.032(2) 0.0012(17) -0.0091(19) -0.0044(18)
C12 0.031(2) 0.032(2) 0.031(2) -0.0032(18) -0.0143(18) 0.0051(18)
C13 0.028(2) 0.037(2) 0.035(2) 0.0040(19) -0.0175(19) -0.0107(18)
C14 0.029(2) 0.030(2) 0.041(3) -0.0001(19) -0.0061(19) -0.0113(18)
C15 0.028(2) 0.036(3) 0.048(3) -0.003(2) -0.013(2) 0.0058(19)
C16 0.028(2) 0.057(3) 0.042(3) -0.006(2) 0.003(2) 0.003(2)
C17 0.0217(19) 0.0241(19) 0.0208(19) -0.0029(15) -0.0036(15) 0.0032(15)
C18 0.024(2) 0.025(2) 0.028(2) -0.0036(16) -0.0060(16) 0.0028(16)
C19 0.038(2) 0.029(2) 0.034(2) -0.0094(19) -0.005(2) -0.0013(19)
C20 0.048(3) 0.040(3) 0.031(2) -0.014(2) -0.003(2) -0.001(2)
C21 0.042(3) 0.043(3) 0.020(2) -0.0084(18) -0.0038(18) 0.003(2)
C22 0.032(2) 0.029(2) 0.022(2) -0.0007(17) 0.0003(17) 0.0054(17)
C23 0.031(2) 0.023(2) 0.032(2) 0.0010(17) -0.0120(18) -0.0011(17)
C24 0.059(4) 0.039(3) 0.056(3) 0.005(3) -0.021(3) 0.013(3)
C25 0.042(3) 0.035(2) 0.036(2) -0.003(2) -0.006(2) -0.016(2)
C26 0.048(3) 0.030(2) 0.0184(19) 0.0017(17) -0.0007(19) 0.000(2)
C27 0.070(4) 0.053(3) 0.026(2) 0.004(2) 0.013(3) -0.012(3)
C28 0.055(3) 0.036(3) 0.026(2) -0.0010(19) -0.012(2) 0.008(2)
C29 0.0157(17) 0.0237(19) 0.0192(17) 0.0065(15) -0.0032(14) -0.0076(14)
C30 0.0190(18) 0.0189(18) 0.0160(16) 0.0041(14) -0.0015(14) -0.0041(14)
C31 0.0190(18) 0.026(2) 0.0194(18) 0.0080(15) -0.0031(15) -0.0030(15)
C32 0.028(2) 0.0220(19) 0.0231(19) 0.0085(15) -0.0046(16) -0.0073(16)
C33 0.035(2) 0.036(2) 0.032(2) 0.0160(19) -0.0063(19) -0.0108(19)
C34 0.030(2) 0.039(3) 0.041(3) 0.020(2) -0.005(2) -0.015(2)
C35 0.024(2) 0.028(2) 0.029(2) 0.0097(17) -0.0064(17) -0.0104(16)
C36 0.036(2) 0.025(2) 0.037(2) -0.0031(18) -0.0069(19) -0.0032(18)
C37 0.026(2) 0.041(3) 0.039(3) 0.017(2) -0.0067(19) -0.0138(19)
C38 0.0166(18) 0.0226(19) 0.0237(19) 0.0061(15) -0.0038(15) -0.0040(14)
C39 0.0192(19) 0.038(2) 0.025(2) 0.0143(18) -0.0078(16) -0.0118(17)
C40 0.028(2) 0.030(2) 0.034(2) 0.0091(18) -0.0106(18) -0.0071(17)
C41 0.038(3) 0.033(2) 0.037(2) 0.008(2) -0.016(2) -0.0037(19)
C42 0.028(2) 0.038(2) 0.035(2) 0.013(2) -0.0137(19) -0.0013(19)
C43 0.038(3) 0.043(3) 0.024(2) 0.0111(19) -0.0092(19) -0.006(2)
C44 0.028(2) 0.035(2) 0.030(2) 0.0071(18) -0.0039(18) -0.0009(18)
C45 0.036(2) 0.040(3) 0.033(2) -0.002(2) -0.011(2) 0.005(2)
C46 0.045(3) 0.042(3) 0.033(2) -0.003(2) -0.010(2) -0.007(2)
C47 0.0192(18) 0.0197(18) 0.0151(16) 0.0045(14) -0.0017(14) -0.0041(14)
C48 0.0152(17) 0.0213(18) 0.0241(19) 0.0032(15) -0.0055(14) -0.0051(14)
C49 0.027(2) 0.033(2) 0.038(2) -0.0100(19) -0.0021(18) -0.0049(18)
C50 0.031(2) 0.031(2) 0.052(3) -0.011(2) -0.009(2) -0.0035(19)
C51 0.031(2) 0.0166(19) 0.068(3) 0.004(2) -0.020(2) -0.0071(17)
C52 0.022(2) 0.038(2) 0.038(2) 0.019(2) -0.0123(18) -0.0101(18)
C53 0.0189(18) 0.0242(19) 0.0236(19) 0.0067(15) -0.0083(15) -0.0066(15)
C54 0.046(3) 0.042(3) 0.033(2) -0.012(2) 0.000(2) -0.009(2)
C55 0.030(2) 0.046(3) 0.028(2) -0.0066(19) -0.0031(18) -0.013(2)
C56 0.024(2) 0.033(2) 0.033(2) -0.0018(18) -0.0022(17) -0.0050(17)
C57 0.048(3) 0.047(3) 0.032(2) -0.002(2) -0.015(2) -0.010(2)
C58 0.047(3) 0.038(3) 0.059(3) -0.011(2) -0.010(3) -0.017(2)
C59 0.038(3) 0.042(3) 0.050(3) 0.014(2) -0.003(2) -0.007(2)
C60 0.046(3) 0.058(3) 0.042(3) 0.002(2) -0.024(2) -0.002(3)
C61 0.038(3) 0.042(3) 0.044(3) -0.007(2) -0.017(2) -0.004(2)
C62 0.042(3) 0.043(3) 0.064(4) 0.010(3) -0.005(3) -0.006(2)
C1S 0.100(12) 0.045(7) 0.050(7) -0.005(6) -0.002(7) -0.034(8)
C2S 0.033(9) 0.035(8) 0.051(9) 0.008(7) -0.020(8) -0.007(7)
C3S 0.060(9) 0.064(9) 0.082(10) -0.008(8) -0.022(8) -0.003(7)
C4S 0.056(8) 0.015(4) 0.037(5) 0.007(4) -0.013(5) -0.011(5)
C5S 0.066(9) 0.055(8) 0.081(10) 0.000(7) -0.016(8) -0.027(7)
C6S 0.08(2) 0.15(3) 0.16(4) -0.06(3) -0.02(2) 0.00(2)
C7S 0.11(3) 0.25(6) 0.38(7) -0.13(5) -0.02(4) -0.01(4)
K 0.0163(5) 0.0323(6) 0.0713(9) 0.0230(5) -0.0085(5) -0.0086(4)

loop_
_atom_type_symbol
_atom_type_description
_atom_type_scat_dispersion_real
_atom_type_scat_dispersion_imag
_atom_type_scat_source
C C 0.0181 0.0091 'International Tables Vol C Tables 4.2.6.8 and 6.1.1.4'
H H 0 0 'International Tables Vol C Tables 4.2.6.8 and 6.1.1.4'
N N 0.0311 0.018 'International Tables Vol C Tables 4.2.6.8 and 6.1.1.4'
O O 0.0492 0.0322 'International Tables Vol C Tables 4.2.6.8 and 6.1.1.4'
Al Al 0.213 0.2455 'International Tables Vol C Tables 4.2.6.8 and 6.1.1.4'
Si Si 0.2541 0.3302 'International Tables Vol C Tables 4.2.6.8 and 6.1.1.4'
K K 0.3868 1.0657 'International Tables Vol C Tables 4.2.6.8 and 6.1.1.4'

loop_
_exptl_crystal_face_index_h
_exptl_crystal_face_index_k
_exptl_crystal_face_index_l
_exptl_crystal_face_perp_dist
2 6 -5 0.0544
-7 -2 -2 0.0417
-3 -6 5 0.0556
-1 -5 -13 0.0439
1 -6 -11 0.0429
2 -1 -14 0.0437
5 -2 -9 0.0476
6 -2 -2 0.0696
4 4 -9 0.0437
6 2 -5 0.0408
3 7 3 0.0344
7 4 7 0.0458
5 6 6 0.0367
-1 7 7 0.034
1 6 10 0.0361
5 4 13 0.048
-4 4 5 0.0403
2 2 15 0.0421
-1 4 14 0.0399
-1 -2 13 0.0499
-5 -1 9 0.0463
-5 -5 -9 0.0391
-3 -7 -6 0.0399

loop_
_geom_angle_atom_site_label_1
_geom_angle_atom_site_label_2
_geom_angle_atom_site_label_3
_geom_angle
_geom_angle_site_symmetry_1
_geom_angle_site_symmetry_3
_geom_angle_publ_flag
O Si1 N1 104.69(16) . . ?
O Si1 C14 106.57(19) . . ?
N1 Si1 C14 113.83(18) . . ?
O Si1 C13 108.17(19) . . ?
N1 Si1 C13 116.67(18) . . ?
C14 Si1 C13 106.4(2) . . ?
O Si1 K 41.16(11) . 1_655 ?
N1 Si1 K 143.94(12) . 1_655 ?
C14 Si1 K 76.62(15) . 1_655 ?
C13 Si1 K 90.63(15) . 1_655 ?
O Si2 N2 105.64(16) . . ?
O Si2 C15 106.9(2) . . ?
N2 Si2 C15 117.8(2) . . ?
O Si2 C16 106.7(2) . . ?
N2 Si2 C16 112.9(2) . . ?
C15 Si2 C16 106.3(2) . . ?
O Si2 K 45.75(10) . 1_655 ?
N2 Si2 K 138.28(12) . 1_655 ?
C15 Si2 K 101.54(17) . 1_655 ?
C16 Si2 K 64.7(2) . 1_655 ?
N2 Al N1 110.64(15) . . ?
N2 Al C47 124.56(16) . . ?
N1 Al C47 119.53(15) . . ?
N2 Al N3 112.80(14) . . ?
N1 Al N3 110.69(14) . . ?
C47 Al N3 70.51(14) . . ?
N2 Al C29 128.96(15) . . ?
N1 Al C29 117.74(14) . . ?
C47 Al C29 36.10(13) . . ?
N3 Al C29 34.69(12) . . ?
Si1 O Si2 131.88(18) . . ?
Si1 O K 115.61(15) . 1_655 ?
Si2 O K 108.61(14) . 1_655 ?
C1 N1 Si1 116.6(2) . . ?
C1 N1 Al 126.6(2) . . ?
Si1 N1 Al 116.48(18) . . ?
C17 N2 Si2 117.0(3) . . ?
C17 N2 Al 126.2(3) . . ?
Si2 N2 Al 116.75(19) . . ?
C30 N3 C29 110.4(3) . . ?
C30 N3 Al 159.7(3) . . ?
C29 N3 Al 89.4(2) . . ?
C38 N4 C39 125.1(3) . . ?
C38 N4 K 130.9(3) . . ?
C39 N4 K 103.7(2) . . ?
C47 N5 C48 121.4(3) . . ?
C47 N5 K 132.7(3) . . ?
C48 N5 K 105.9(2) . . ?
C47 N5 K1A 80.6(3) . . ?
C48 N5 K1A 102.9(3) . . ?
C6 C1 C2 118.1(3) . . ?
C6 C1 N1 122.2(3) . . ?
C2 C1 N1 119.7(3) . . ?
C3 C2 C1 119.7(4) . . ?
C3 C2 C7 117.5(3) . . ?
C1 C2 C7 122.7(3) . . ?
C4 C3 C2 121.8(4) . . ?
C4 C3 H3 119.1 . . ?
C2 C3 H3 119.1 . . ?
C3 C4 C5 118.9(4) . . ?
C3 C4 H4 120.5 . . ?
C5 C4 H4 120.5 . . ?
C4 C5 C6 121.9(4) . . ?
C4 C5 H5 119 . . ?
C6 C5 H5 119 . . ?
C5 C6 C1 119.4(4) . . ?
C5 C6 C10 116.9(4) . . ?
C1 C6 C10 123.6(3) . . ?
C2 C7 C9 109.6(4) . . ?
C2 C7 C8 113.4(4) . . ?
C9 C7 C8 109.5(4) . . ?
C2 C7 H7 108.1 . . ?
C9 C7 H7 108.1 . . ?
C8 C7 H7 108.1 . . ?
C7 C8 H8C 109.5 . . ?
C7 C8 H8B 109.5 . . ?
H8C C8 H8B 109.5 . . ?
C7 C8 H8A 109.5 . . ?
H8C C8 H8A 109.5 . . ?
H8B C8 H8A 109.5 . . ?
C7 C9 H9C 109.5 . . ?
C7 C9 H9B 109.5 . . ?
H9C C9 H9B 109.5 . . ?
C7 C9 H9A 109.5 . . ?
H9C C9 H9A 109.5 . . ?
H9B C9 H9A 109.5 . . ?
C6 C10 C11 112.6(3) . . ?
C6 C10 C12 109.2(3) . . ?
C11 C10 C12 108.9(3) . . ?
C6 C10 H10 108.7 . . ?
C11 C10 H10 108.7 . . ?
C12 C10 H10 108.7 . . ?
C10 C11 H11C 109.5 . . ?
C10 C11 H11B 109.5 . . ?
H11C C11 H11B 109.5 . . ?
C10 C11 H11A 109.5 . . ?
H11C C11 H11A 109.5 . . ?
H11B C11 H11A 109.5 . . ?
C10 C12 H12C 109.5 . . ?
C10 C12 H12B 109.5 . . ?
H12C C12 H12B 109.5 . . ?
C10 C12 H12A 109.5 . . ?
H12C C12 H12A 109.5 . . ?
H12B C12 H12A 109.5 . . ?
Si1 C13 H13C 109.5 . . ?
Si1 C13 H13B 109.5 . . ?
H13C C13 H13B 109.5 . . ?
Si1 C13 H13A 109.5 . . ?
H13C C13 H13A 109.5 . . ?
H13B C13 H13A 109.5 . . ?
Si1 C14 H14C 109.5 . . ?
Si1 C14 H14B 109.5 . . ?
H14C C14 H14B 109.5 . . ?
Si1 C14 H14A 109.5 . . ?
H14C C14 H14A 109.5 . . ?
H14B C14 H14A 109.5 . . ?
Si2 C15 H15C 109.5 . . ?
Si2 C15 H15B 109.5 . . ?
H15C C15 H15B 109.5 . . ?
Si2 C15 H15A 109.5 . . ?
H15C C15 H15A 109.5 . . ?
H15B C15 H15A 109.5 . . ?
Si2 C16 H16C 109.5 . . ?
Si2 C16 H16B 109.5 . . ?
H16C C16 H16B 109.5 . . ?
Si2 C16 H16A 109.5 . . ?
H16C C16 H16A 109.5 . . ?
H16B C16 H16A 109.5 . . ?
C18 C17 C22 119.0(4) . . ?
C18 C17 N2 120.1(4) . . ?
C22 C17 N2 120.9(4) . . ?
C19 C18 C17 119.6(4) . . ?
C19 C18 C23 116.6(4) . . ?
C17 C18 C23 123.7(4) . . ?
C20 C19 C18 121.3(5) . . ?
C20 C19 H19 119.4 . . ?
C18 C19 H19 119.4 . . ?
C21 C20 C19 119.1(4) . . ?
C21 C20 H20 120.5 . . ?
C19 C20 H20 120.5 . . ?
C20 C21 C22 122.3(4) . . ?
C20 C21 H21 118.9 . . ?
C22 C21 H21 118.9 . . ?
C21 C22 C17 118.8(4) . . ?
C21 C22 C26 118.3(4) . . ?
C17 C22 C26 122.8(4) . . ?
C24 C23 C18 113.9(4) . . ?
C24 C23 C25 108.7(4) . . ?
C18 C23 C25 109.6(4) . . ?
C24 C23 H23 108.1 . . ?
C18 C23 H23 108.1 . . ?
C25 C23 H23 108.1 . . ?
C23 C24 H24C 109.5 . . ?
C23 C24 H24B 109.5 . . ?
H24C C24 H24B 109.5 . . ?
C23 C24 H24A 109.5 . . ?
H24C C24 H24A 109.5 . . ?
H24B C24 H24A 109.5 . . ?
C23 C25 H25C 109.5 . . ?
C23 C25 H25B 109.5 . . ?
H25C C25 H25B 109.5 . . ?
C23 C25 H25A 109.5 . . ?
H25C C25 H25A 109.5 . . ?
H25B C25 H25A 109.5 . . ?
C22 C26 C27 112.6(4) . . ?
C22 C26 C28 109.4(4) . . ?
C27 C26 C28 110.1(4) . . ?
C22 C26 K1A 79.5(3) . . ?
C27 C26 K1A 133.7(4) . . ?
C28 C26 K1A 31.6(3) . . ?
C22 C26 H26 108.2 . . ?
C27 C26 H26 108.2 . . ?
C28 C26 H26 108.2 . . ?
K1A C26 H26 109.5 . . ?
C26 C27 H27C 109.5 . . ?
C26 C27 H27B 109.5 . . ?
H27C C27 H27B 109.5 . . ?
C26 C27 H27A 109.5 . . ?
H27C C27 H27A 109.5 . . ?
H27B C27 H27A 109.5 . . ?
C26 C28 K1A 128.2(4) . . ?
C26 C28 H28C 109.5 . . ?
K1A C28 H28C 35.2 . . ?
C26 C28 H28B 109.5 . . ?
K1A C28 H28B 74.8 . . ?
H28C C28 H28B 109.5 . . ?
C26 C28 H28A 109.5 . . ?
K1A C28 H28A 117.5 . . ?
H28C C28 H28A 109.5 . . ?
H28B C28 H28A 109.5 . . ?
N3 C29 C38 111.1(3) . . ?
N3 C29 C47 110.8(3) . . ?
C38 C29 C47 136.5(4) . . ?
N3 C29 Al 55.86(18) . . ?
C38 C29 Al 166.5(3) . . ?
C47 C29 Al 55.5(2) . . ?
N3 C29 K1A 108.4(3) . . ?
C38 C29 K1A 81.8(3) . . ?
C47 C29 K1A 74.1(3) . . ?
Al C29 K1A 98.6(2) . . ?
N3 C30 C35 129.4(4) . . ?
N3 C30 C31 110.4(3) . . ?
C35 C30 C31 120.0(3) . . ?
C32 C31 C30 113.3(3) . . ?
C32 C31 C38 123.1(4) . . ?
C30 C31 C38 102.6(3) . . ?
C32 C31 C36 104.2(3) . . ?
C30 C31 C36 106.1(3) . . ?
C38 C31 C36 106.4(3) . . ?
C33 C32 C31 118.8(4) . . ?
C33 C32 H32 120.6 . . ?
C31 C32 H32 120.6 . . ?
C32 C33 C34 122.1(4) . . ?
C32 C33 H33 118.9 . . ?
C34 C33 H33 118.9 . . ?
C35 C34 C33 122.0(4) . . ?
C35 C34 H34 119 . . ?
C33 C34 H34 119 . . ?
C34 C35 C30 117.0(4) . . ?
C34 C35 C37 120.8(4) . . ?
C30 C35 C37 122.0(4) . . ?
C31 C36 H36C 109.5 . . ?
C31 C36 H36B 109.5 . . ?
H36C C36 H36B 109.5 . . ?
C31 C36 H36A 109.5 . . ?
H36C C36 H36A 109.5 . . ?
H36B C36 H36A 109.5 . . ?
C35 C37 H37C 109.5 . . ?
C35 C37 H37B 109.5 . . ?
H37C C37 H37B 109.5 . . ?
C35 C37 H37A 109.5 . . ?
H37C C37 H37A 109.5 . . ?
H37B C37 H37A 109.5 . . ?
N4 C38 C29 124.1(3) . . ?
N4 C38 C31 130.9(4) . . ?
C29 C38 C31 104.7(3) . . ?
N4 C38 K1A 85.2(3) . . ?
C29 C38 K1A 74.5(3) . . ?
C31 C38 K1A 114.5(3) . . ?
C40 C39 C44 120.8(4) . . ?
C40 C39 N4 118.5(4) . . ?
C44 C39 N4 119.7(4) . . ?
C40 C39 K 101.0(3) . . ?
C44 C39 K 106.5(3) . . ?
N4 C39 K 51.37(19) . . ?
C39 C40 C41 118.7(4) . . ?
C39 C40 C45 121.6(4) . . ?
C41 C40 C45 119.7(4) . . ?
C42 C41 C40 121.2(5) . . ?
C42 C41 H41 119.4 . . ?
C40 C41 H41 119.4 . . ?
C43 C42 C41 120.0(4) . . ?
C43 C42 H42 120 . . ?
C41 C42 H42 120 . . ?
C42 C43 C44 121.0(5) . . ?
C42 C43 H43 119.5 . . ?
C44 C43 H43 119.5 . . ?
C43 C44 C39 118.2(4) . . ?
C43 C44 C46 121.6(5) . . ?
C39 C44 C46 120.2(4) . . ?
C40 C45 H45C 109.5 . . ?
C40 C45 H45B 109.5 . . ?
H45C C45 H45B 109.5 . . ?
C40 C45 H45A 109.5 . . ?
H45C C45 H45A 109.5 . . ?
H45B C45 H45A 109.5 . . ?
C44 C46 K1A 135.7(4) . . ?
C44 C46 H46C 109.5 . . ?
K1A C46 H46C 81.6 . . ?
C44 C46 H46B 109.5 . . ?
K1A C46 H46B 106.2 . . ?
H46C C46 H46B 109.5 . . ?
C44 C46 H46A 109.5 . . ?
K1A C46 H46A 31.9 . . ?
H46C C46 H46A 109.5 . . ?
H46B C46 H46A 109.5 . . ?
N5 C47 C29 120.1(3) . . ?
N5 C47 Al 151.4(3) . . ?
C29 C47 Al 88.4(2) . . ?
N5 C47 K1A 76.7(3) . . ?
C29 C47 K1A 81.3(3) . . ?
Al C47 K1A 112.0(2) . . ?
C53 C48 C49 121.8(4) . . ?
C53 C48 N5 120.2(4) . . ?
C49 C48 N5 117.3(4) . . ?
C53 C48 K 105.6(2) . . ?
C49 C48 K 103.7(3) . . ?
N5 C48 K 49.98(18) . . ?
C50 C49 C48 118.9(4) . . ?
C50 C49 C54 121.1(4) . . ?
C48 C49 C54 120.0(4) . . ?
C50 C49 K1A 143.9(4) . . ?
C48 C49 K1A 97.1(3) . . ?
C54 C49 K1A 23.0(3) . . ?
C49 C50 C51 120.8(5) . . ?
C49 C50 H50 119.6 . . ?
C51 C50 H50 119.6 . . ?
C50 C51 C52 120.5(4) . . ?
C50 C51 H51 119.8 . . ?
C52 C51 H51 119.8 . . ?
C51 C52 C53 120.2(4) . . ?
C51 C52 H52 119.9 . . ?
C53 C52 H52 119.9 . . ?
C48 C53 C52 117.7(4) . . ?
C48 C53 C55 121.0(4) . . ?
C52 C53 C55 121.3(4) . . ?
C49 C54 K1A 140.7(5) . . ?
C49 C54 H54C 109.5 . . ?
K1A C54 H54C 106.9 . . ?
C49 C54 H54B 109.5 . . ?
K1A C54 H54B 70.9 . . ?
H54C C54 H54B 109.5 . . ?
C49 C54 H54A 109.5 . . ?
K1A C54 H54A 42.5 . . ?
H54C C54 H54A 109.5 . . ?
H54B C54 H54A 109.5 . . ?
C53 C55 H55C 109.5 . . ?
C53 C55 H55B 109.5 . . ?
H55C C55 H55B 109.5 . . ?
C53 C55 H55A 109.5 . . ?
H55C C55 H55A 109.5 . . ?
H55B C55 H55A 109.5 . . ?
C61 C56 C57 117.3(5) . . ?
C61 C56 C62 120.8(5) . . ?
C57 C56 C62 121.8(5) . . ?
C56 C57 C58 121.7(5) . . ?
C56 C57 H57 119.2 . . ?
C58 C57 H57 119.2 . . ?
C57 C58 C59 119.0(5) . . ?
C57 C58 H58 120.5 . . ?
C59 C58 H58 120.5 . . ?
C60 C59 C58 119.1(5) . . ?
C60 C59 H59 120.4 . . ?
C58 C59 H59 120.4 . . ?
C59 C60 C61 120.8(5) . . ?
C59 C60 H60 119.6 . . ?
C61 C60 H60 119.6 . . ?
C60 C61 C56 122.1(5) . . ?
C60 C61 H61 119 . . ?
C56 C61 H61 119 . . ?
C56 C62 H62C 109.5 . . ?
C56 C62 H62B 109.5 . . ?
H62C C62 H62B 109.5 . . ?
C56 C62 H62A 109.5 . . ?
H62C C62 H62A 109.5 . . ?
H62B C62 H62A 109.5 . . ?
C7S C1S C2S 118(2) . . ?
C7S C1S C6S 122(2) . . ?
C2S C1S C6S 120 . . ?
C3S C2S C1S 120 . . ?
C3S C2S H2S 120 . . ?
C1S C2S H2S 120 . . ?
C4S C3S C2S 120 . . ?
C4S C3S H3S 120 . . ?
C2S C3S H3S 120 . . ?
C3S C4S C5S 120 . . ?
C3S C4S H4S 120 . . ?
C5S C4S H4S 120 . . ?
C6S C5S C4S 120 . . ?
C6S C5S H5S 120 . . ?
C4S C5S H5S 120 . . ?
C5S C6S C1S 120 . . ?
C5S C6S H6S 120 . . ?
C1S C6S H6S 120 . . ?
C1S C7S H7S1 109.5 . . ?
C1S C7S H7S2 109.5 . . ?
H7S1 C7S H7S2 109.5 . . ?
C1S C7S H7S3 109.5 . . ?
H7S1 C7S H7S3 109.5 . . ?
H7S2 C7S H7S3 109.5 . . ?
N4 K N5 73.06(10) . . ?
N4 K O 160.01(10) . 1_455 ?
N5 K O 126.75(10) . 1_455 ?
N4 K C39 24.96(10) . . ?
N5 K C39 97.33(10) . . ?
O K C39 135.14(10) 1_455 . ?
N4 K C16 124.77(13) . 1_455 ?
N5 K C16 100.51(13) . 1_455 ?
O K C16 54.82(11) 1_455 1_455 ?
C39 K C16 115.26(13) . 1_455 ?
N4 K C48 96.53(10) . . ?
N5 K C48 24.09(9) . . ?
O K C48 102.98(9) 1_455 . ?
C39 K C48 119.90(10) . . ?
C16 K C48 82.75(12) 1_455 . ?
N4 K Si2 154.29(10) . 1_455 ?
N5 K Si2 111.56(8) . 1_455 ?
O K Si2 25.64(7) 1_455 1_455 ?
C39 K Si2 136.82(9) . 1_455 ?
C16 K Si2 30.63(9) 1_455 1_455 ?
C48 K Si2 88.06(7) . 1_455 ?
N4 K Si1 149.25(9) . 1_455 ?
N5 K Si1 127.28(8) . 1_455 ?
O K Si1 23.23(7) 1_455 1_455 ?
C39 K Si1 131.50(8) . 1_455 ?
C16 K Si1 78.00(9) 1_455 1_455 ?
C48 K Si1 107.64(7) . 1_455 ?
Si2 K Si1 48.12(3) 1_455 1_455 ?
C54 K1A C28 132.0(5) . . ?
C54 K1A C46 132.6(5) . . ?
C28 K1A C46 94.0(4) . . ?
C54 K1A N5 58.3(3) . . ?
C28 K1A N5 109.1(4) . . ?
C46 K1A N5 101.2(3) . . ?
C54 K1A C47 72.8(3) . . ?
C28 K1A C47 86.4(3) . . ?
C46 K1A C47 104.8(3) . . ?
N5 K1A C47 22.75(11) . . ?
C54 K1A C29 97.1(4) . . ?
C28 K1A C29 72.1(3) . . ?
C46 K1A C29 85.7(3) . . ?
N5 K1A C29 41.52(15) . . ?
C47 K1A C29 24.60(11) . . ?
C54 K1A C49 16.3(2) . . ?
C28 K1A C49 129.5(4) . . ?
C46 K1A C49 126.5(4) . . ?
N5 K1A C49 41.98(16) . . ?
C47 K1A C49 57.5(2) . . ?
C29 K1A C49 81.4(2) . . ?
C54 K1A C26 111.9(4) . . ?
C28 K1A C26 20.18(17) . . ?
C46 K1A C26 113.8(3) . . ?
N5 K1A C26 99.9(3) . . ?
C47 K1A C26 78.0(2) . . ?
C29 K1A C26 71.4(2) . . ?
C49 K1A C26 110.6(3) . . ?
C54 K1A C38 113.1(4) . . ?
C28 K1A C38 75.0(3) . . ?
C46 K1A C38 62.1(2) . . ?
N5 K1A C38 54.85(18) . . ?
C47 K1A C38 45.69(16) . . ?
C29 K1A C38 23.69(11) . . ?
C49 K1A C38 96.8(3) . . ?
C26 K1A C38 82.3(2) . . ?

loop_
_geom_bond_atom_site_label_1
_geom_bond_atom_site_label_2
_geom_bond_distance
_geom_bond_site_symmetry_2
_geom_bond_publ_flag
Si1 O 1.656(3) . ?
Si1 N1 1.711(3) . ?
Si1 C14 1.861(5) . ?
Si1 C13 1.862(4) . ?
Si1 K 3.7857(15) 1_655 ?
Si2 O 1.669(3) . ?
Si2 N2 1.711(4) . ?
Si2 C15 1.846(5) . ?
Si2 C16 1.871(5) . ?
Si2 K 3.6558(16) 1_655 ?
Al N2 1.843(3) . ?
Al N1 1.858(3) . ?
Al C47 2.019(4) . ?
Al N3 2.027(3) . ?
Al C29 2.449(4) . ?
O K 2.763(3) 1_655 ?
N1 C1 1.445(5) . ?
N2 C17 1.448(5) . ?
N3 C30 1.332(5) . ?
N3 C29 1.394(5) . ?
N4 C38 1.300(5) . ?
N4 C39 1.427(5) . ?
N4 K 2.641(4) . ?
N5 C47 1.308(5) . ?
N5 C48 1.423(5) . ?
N5 K 2.671(4) . ?
N5 K1A 3.291(11) . ?
C1 C6 1.417(5) . ?
C1 C2 1.426(5) . ?
C2 C3 1.393(6) . ?
C2 C7 1.517(5) . ?
C3 C4 1.372(6) . ?
C3 H3 0.95 . ?
C4 C5 1.384(6) . ?
C4 H4 0.95 . ?
C5 C6 1.395(6) . ?
C5 H5 0.95 . ?
C6 C10 1.524(5) . ?
C7 C9 1.519(6) . ?
C7 C8 1.544(6) . ?
C7 H7 1 . ?
C8 H8C 0.98 . ?
C8 H8B 0.98 . ?
C8 H8A 0.98 . ?
C9 H9C 0.98 . ?
C9 H9B 0.98 . ?
C9 H9A 0.98 . ?
C10 C11 1.525(6) . ?
C10 C12 1.544(6) . ?
C10 H10 1 . ?
C11 H11C 0.98 . ?
C11 H11B 0.98 . ?
C11 H11A 0.98 . ?
C12 H12C 0.98 . ?
C12 H12B 0.98 . ?
C12 H12A 0.98 . ?
C13 H13C 0.98 . ?
C13 H13B 0.98 . ?
C13 H13A 0.98 . ?
C14 H14C 0.98 . ?
C14 H14B 0.98 . ?
C14 H14A 0.98 . ?
C15 H15C 0.98 . ?
C15 H15B 0.98 . ?
C15 H15A 0.98 . ?
C16 H16C 0.98 . ?
C16 H16B 0.98 . ?
C16 H16A 0.98 . ?
C17 C18 1.412(6) . ?
C17 C22 1.418(6) . ?
C18 C19 1.400(6) . ?
C18 C23 1.520(6) . ?
C19 C20 1.378(7) . ?
C19 H19 0.95 . ?
C20 C21 1.377(7) . ?
C20 H20 0.95 . ?
C21 C22 1.394(7) . ?
C21 H21 0.95 . ?
C22 C26 1.511(6) . ?
C23 C24 1.514(6) . ?
C23 C25 1.535(6) . ?
C23 H23 1 . ?
C24 H24C 0.98 . ?
C24 H24B 0.98 . ?
C24 H24A 0.98 . ?
C25 H25C 0.98 . ?
C25 H25B 0.98 . ?
C25 H25A 0.98 . ?
C26 C27 1.517(7) . ?
C26 C28 1.546(7) . ?
C26 K1A 3.522(12) . ?
C26 H26 1 . ?
C27 H27C 0.98 . ?
C27 H27B 0.98 . ?
C27 H27A 0.98 . ?
C28 K1A 2.350(12) . ?
C28 H28C 0.98 . ?
C28 H28B 0.98 . ?
C28 H28A 0.98 . ?
C29 C38 1.429(5) . ?
C29 C47 1.444(5) . ?
C29 K1A 3.428(11) . ?
C30 C35 1.424(5) . ?
C30 C31 1.505(5) . ?
C31 C32 1.482(5) . ?
C31 C38 1.536(5) . ?
C31 C36 1.591(6) . ?
C32 C33 1.347(6) . ?
C32 H32 0.95 . ?
C33 C34 1.439(7) . ?
C33 H33 0.95 . ?
C34 C35 1.371(6) . ?
C34 H34 0.95 . ?
C35 C37 1.505(6) . ?
C36 H36C 0.98 . ?
C36 H36B 0.98 . ?
C36 H36A 0.98 . ?
C37 H37C 0.98 . ?
C37 H37B 0.98 . ?
C37 H37A 0.98 . ?
C38 K1A 3.522(11) . ?
C39 C40 1.389(7) . ?
C39 C44 1.416(7) . ?
C39 K 3.285(4) . ?
C40 C41 1.390(6) . ?
C40 C45 1.511(7) . ?
C41 C42 1.386(7) . ?
C41 H41 0.95 . ?
C42 C43 1.368(7) . ?
C42 H42 0.95 . ?
C43 C44 1.399(6) . ?
C43 H43 0.95 . ?
C44 C46 1.486(7) . ?
C45 H45C 0.98 . ?
C45 H45B 0.98 . ?
C45 H45A 0.98 . ?
C46 K1A 2.951(12) . ?
C46 H46C 0.98 . ?
C46 H46B 0.98 . ?
C46 H46A 0.98 . ?
C47 K1A 3.336(11) . ?
C48 C53 1.401(5) . ?
C48 C49 1.402(6) . ?
C48 K 3.353(4) . ?
C49 C50 1.376(7) . ?
C49 C54 1.524(7) . ?
C49 K1A 3.434(12) . ?
C50 C51 1.382(8) . ?
C50 H50 0.95 . ?
C51 C52 1.396(7) . ?
C51 H51 0.95 . ?
C52 C53 1.409(6) . ?
C52 H52 0.95 . ?
C53 C55 1.495(6) . ?
C54 K1A 2.116(12) . ?
C54 H54C 0.98 . ?
C54 H54B 0.98 . ?
C54 H54A 0.98 . ?
C55 H55C 0.98 . ?
C55 H55B 0.98 . ?
C55 H55A 0.98 . ?
C56 C61 1.375(7) . ?
C56 C57 1.378(7) . ?
C56 C62 1.501(7) . ?
C57 C58 1.393(8) . ?
C57 H57 0.95 . ?
C58 C59 1.398(8) . ?
C58 H58 0.95 . ?
C59 C60 1.359(8) . ?
C59 H59 0.95 . ?
C60 C61 1.369(8) . ?
C60 H60 0.95 . ?
C61 H61 0.95 . ?
C62 H62C 0.98 . ?
C62 H62B 0.98 . ?
C62 H62A 0.98 . ?
C1S C7S 1.19(5) . ?
C1S C2S 1.39 . ?
C1S C6S 1.39 . ?
C2S C3S 1.39 . ?
C2S H2S 0.95 . ?
C3S C4S 1.39 . ?
C3S H3S 0.95 . ?
C4S C5S 1.39 . ?
C4S H4S 0.95 . ?
C5S C6S 1.39 . ?
C5S H5S 0.95 . ?
C6S H6S 0.95 . ?
C7S H7S1 0.98 . ?
C7S H7S2 0.98 . ?
C7S H7S3 0.98 . ?
K O 2.763(3) 1_455 ?
K C16 3.320(6) 1_455 ?
K Si2 3.6558(16) 1_455 ?
K Si1 3.7856(15) 1_455 ?
